data_4119049
loop_
_publ_author_name
'Thomas M. Klap\"otke'
'Christian Petermayer'
'Davin G. Piercey'
'J\"org Stierstorfer'

_publ_contact_author_address
;
Department Chemie
Ludwig-Maximilians Universit\"at
Butenandtstra\&se 5-13 (Haus D)
D-81377 M\"unchen
Bundesrepublik Deutschland
;
_publ_contact_author_email tmk@cup.uni-muenchen.de
_publ_contact_author_fax '+49 89 2180 77492'
_publ_contact_author_name 'Thomas M. Klapo\"tke'
_publ_contact_author_phone '+49 89 2180 77491'
_publ_section_title
;
 1,3-Bis(nitroimido)-1,2,3-triazolate Anion, the N-Nitroimide Moiety, and
 the Strategy of Alternating Positive and Negative Charges in the Design
 of Energetic Materials
;
_journal_name_full 'Journal of the American Chemical Society'
_journal_page_first 20827
_journal_page_last 20836
_journal_paper_doi 10.1021/ja310384y
_journal_volume 134
_journal_year 2012
_chemical_formula_moiety 'C2 H2 N7 O4, H4 N '
_chemical_formula_sum 'C2 H6 N8 O4'
_chemical_formula_weight 206.15
_chemical_name_common 'ammonium 1,3-di(nitroimide)-1,2,3-triazolate'
_chemical_name_systematic 'ammonium 1,3-di(nitroimide)-1,2,3-triazolate'
_space_group_IT_number 33
_symmetry_cell_setting orthorhombic
_symmetry_Int_Tables_number 33
_symmetry_space_group_name_Hall 'P 2c -2n'
_symmetry_space_group_name_H-M 'P n a 21'
_atom_sites_solution_hydrogens difmap
_atom_sites_solution_primary direct
_atom_sites_solution_secondary difmap
_audit_author_name 'Joerg Stierstorfer'
_audit_creation_date
;
'Fri Jul 20 08:52:33 2012'
;
_audit_creation_method
;
CrysAlisPro, Oxford Diffraction Ltd.,
Version 1.171.35.11 (release 16-05-2011 CrysAlis171 .NET)
(compiled May 16 2011,17:55:39)
;
_audit_update_record 27.09.2012
_cell_angle_alpha 90.00
_cell_angle_beta 90.00
_cell_angle_gamma 90.00
_cell_formula_units_Z 4
_cell_length_a 6.4299(2)
_cell_length_b 5.6658(2)
_cell_length_c 20.5491(8)
_cell_measurement_reflns_used 2537
_cell_measurement_temperature 173(2)
_cell_measurement_theta_max 32.2848
_cell_measurement_theta_min 4.3386
_cell_volume 748.61(5)
_computing_cell_refinement
;
CrysAlisPro, Agilent Technologies,
Version 1.171.35.11 (release 16-05-2011 CrysAlis171 .NET)
(compiled May 16 2011,17:55:39)
;
_computing_data_collection
;
CrysAlisPro, Agilent Technologies,
Version 1.171.35.11 (release 16-05-2011 CrysAlis171 .NET)
(compiled May 16 2011,17:55:39)
;
_computing_data_reduction
;
CrysAlisPro, Agilent Technologies,
Version 1.171.35.11 (release 16-05-2011 CrysAlis171 .NET)
(compiled May 16 2011,17:55:39)
;
_computing_molecular_graphics
;
'ORTEP (M. N. Burnett, C. K. Johnson, ORTEP-III: Oak Ridge Thermal Ellipsoid
;
_computing_publication_material 'PLATON (A. L. Spek, Acta Crystallogr, Sect. A, 1990, 46, C34, 1995 version).'
_computing_structure_refinement 'SHELXL-97 (Sheldrick, 1997)'
_computing_structure_solution SIR-92
_diffrn_ambient_temperature 173
_diffrn_detector_area_resol_mean 15.9809
_diffrn_measured_fraction_theta_full 0.993
_diffrn_measured_fraction_theta_max 0.993
_diffrn_measurement_device 'CCD camera on \k-goniostat'
_diffrn_measurement_device_type 'Xcalibur, Sapphire3'
_diffrn_measurement_method '\w scans'
_diffrn_orient_matrix_UB_11 0.1091859000
_diffrn_orient_matrix_UB_12 -0.0091052000
_diffrn_orient_matrix_UB_13 -0.0041416000
_diffrn_orient_matrix_UB_21 -0.0154645000
_diffrn_orient_matrix_UB_22 -0.0582303000
_diffrn_orient_matrix_UB_23 -0.0301747000
_diffrn_orient_matrix_UB_31 0.0008947000
_diffrn_orient_matrix_UB_32 0.1104803000
_diffrn_orient_matrix_UB_33 -0.0162474000
_diffrn_radiation_collimation 0.5
_diffrn_radiation_monochromator graphite
_diffrn_radiation_source 'Enhance (Mo) x-ray Source'
_diffrn_radiation_type 'Mo K\a'
_diffrn_radiation_wavelength 0.71073
_diffrn_reflns_av_R_equivalents 0.0601
_diffrn_reflns_av_sigmaI/netI 0.0277
_diffrn_reflns_limit_h_max 8
_diffrn_reflns_limit_h_min -8
_diffrn_reflns_limit_k_max 7
_diffrn_reflns_limit_k_min -7
_diffrn_reflns_limit_l_max 27
_diffrn_reflns_limit_l_min -27
_diffrn_reflns_number 7842
_diffrn_reflns_theta_full 28.00
_diffrn_reflns_theta_max 28.00
_diffrn_reflns_theta_min 4.67
_diffrn_source_current 40
_diffrn_source_type 'Spellman generator'
_diffrn_source_voltage 50
_exptl_absorpt_coefficient_mu 0.168
_exptl_absorpt_correction_T_max 0.99999
_exptl_absorpt_correction_T_min 0.91998
_exptl_absorpt_correction_type multi-scan
_exptl_absorpt_process_details
;
CrysAlisPro, Agilent Technologies,
Version 1.171.35.11 (release 16-05-2011 CrysAlis171 .NET)
(compiled May 16 2011,17:55:39)
empirical absorption correction using spherical harmonics,
 implemented in SCALE3 ABSPACK scaling algorithm.
;
_exptl_crystal_colour colorless
_exptl_crystal_density_diffrn 1.829
_exptl_crystal_description rod
_exptl_crystal_F_000 424
_exptl_crystal_size_max 0.22
_exptl_crystal_size_mid 0.10
_exptl_crystal_size_min 0.03
_refine_diff_density_max 0.424
_refine_diff_density_min -0.202
_refine_diff_density_rms 0.063
_refine_ls_abs_structure_details 'Flack H D (1983), Acta Cryst. A39, 876-881'
_refine_ls_abs_structure_Flack -1(2)
_refine_ls_extinction_method none
_refine_ls_goodness_of_fit_ref 1.152
_refine_ls_hydrogen_treatment mixed
_refine_ls_matrix_type full
_refine_ls_number_parameters 151
_refine_ls_number_reflns 927
_refine_ls_number_restraints 10
_refine_ls_restrained_S_all 1.150
_refine_ls_R_factor_all 0.0395
_refine_ls_R_factor_gt 0.0380
_refine_ls_shift/su_max 0.000
_refine_ls_shift/su_mean 0.000
_refine_ls_structure_factor_coef Fsqd
_refine_ls_weighting_details 'calc w=1/[\s^2^(Fo^2^)+(0.0664P)^2^+0.0461P] where P=(Fo^2^+2Fc^2^)/3'
_refine_ls_weighting_scheme calc
_refine_ls_wR_factor_gt 0.0978
_refine_ls_wR_factor_ref 0.0999
_reflns_number_gt 891
_reflns_number_total 927
_reflns_threshold_expression >2sigma(I)
_cod_data_source_file ja310384y_si_001_2.cif
_cod_data_source_block hx348
_cod_original_sg_symbol_Hall 'P 2c -2n '
_cod_database_code 4119049

loop_
_symmetry_equiv_pos_as_xyz
'x, y, z'
'-x, -y, z+1/2'
'-x+1/2, y+1/2, z+1/2'
'x+1/2, -y+1/2, z'

loop_
_atom_site_label
_atom_site_type_symbol
_atom_site_fract_x
_atom_site_fract_y
_atom_site_fract_z
_atom_site_U_iso_or_equiv
_atom_site_adp_type
_atom_site_occupancy
_atom_site_symmetry_multiplicity
_atom_site_calc_flag
_atom_site_refinement_flags
O1 O -0.0352(4) 0.2762(4) 0.36012(10) 0.0290(5) Uani 1 1 d .
O2 O 0.0320(4) 0.6543(4) 0.37138(10) 0.0285(5) Uani 1 1 d .
O3 O 0.3429(4) -0.1830(4) 0.08658(11) 0.0314(5) Uani 1 1 d .
O4 O 0.2550(4) -0.0183(4) -0.00555(11) 0.0292(5) Uani 1 1 d .
N1 N 0.1125(3) 0.2847(4) 0.24249(12) 0.0198(5) Uani 1 1 d .
N2 N 0.1352(3) 0.3383(4) 0.17982(12) 0.0209(5) Uani 1 1 d .
N3 N 0.1406(3) 0.1292(4) 0.15054(12) 0.0195(5) Uani 1 1 d .
N4 N 0.1200(4) 0.4909(4) 0.28016(12) 0.0223(5) Uani 1 1 d .
N5 N 0.0367(4) 0.4672(4) 0.33828(11) 0.0219(5) Uani 1 1 d .
N6 N 0.1365(4) 0.1435(4) 0.08254(11) 0.0219(5) Uani 1 1 d .
N7 N 0.2497(3) -0.0259(4) 0.05580(12) 0.0199(5) Uani 1 1 d .
C1 C 0.1049(4) 0.0467(5) 0.25359(15) 0.0218(5) Uani 1 1 d .
C2 C 0.1211(4) -0.0534(5) 0.19292(14) 0.0213(6) Uani 1 1 d .
N8 N 0.2895(5) -0.5150(4) -0.03315(13) 0.0255(5) Uani 1 1 d D
H2 H 0.139(5) -0.205(7) 0.177(2) 0.025(9) Uiso 1 1 d .
H1 H 0.097(6) -0.018(7) 0.292(2) 0.025(9) Uiso 1 1 d .
H8B H 0.238(12) -0.634(10) -0.054(3) 0.15(4) Uiso 1 1 d D
H8A H 0.271(8) -0.506(8) 0.0061(18) 0.050(15) Uiso 1 1 d D
H8C H 0.413(7) -0.509(10) -0.046(3) 0.08(2) Uiso 1 1 d D
H8D H 0.225(15) -0.396(11) -0.054(4) 0.15(3) Uiso 1 1 d D

loop_
_atom_site_aniso_label
_atom_site_aniso_U_11
_atom_site_aniso_U_22
_atom_site_aniso_U_33
_atom_site_aniso_U_23
_atom_site_aniso_U_13
_atom_site_aniso_U_12
O1 0.0363(11) 0.0252(10) 0.0254(10) 0.0022(9) 0.0059(9) -0.0084(8)
O2 0.0395(12) 0.0233(10) 0.0227(10) -0.0073(8) 0.0021(9) -0.0004(8)
O3 0.0404(12) 0.0247(10) 0.0291(10) -0.0011(8) -0.0031(9) 0.0125(9)
O4 0.0481(13) 0.0213(10) 0.0182(9) -0.0026(8) 0.0052(8) -0.0008(9)
N1 0.0197(10) 0.0175(10) 0.0223(11) 0.0005(9) -0.0017(8) 0.0001(8)
N2 0.0234(10) 0.0173(11) 0.0220(11) -0.0006(9) 0.0016(9) 0.0011(8)
N3 0.0201(10) 0.0144(10) 0.0240(11) 0.0013(8) 0.0001(8) 0.0003(8)
N4 0.0303(12) 0.0155(10) 0.0211(12) -0.0014(8) 0.0012(9) 0.0023(8)
N5 0.0229(10) 0.0223(12) 0.0205(11) -0.0003(8) -0.0011(9) 0.0011(9)
N6 0.0279(12) 0.0174(10) 0.0205(11) 0.0014(8) 0.0016(9) 0.0024(8)
N7 0.0205(10) 0.0158(10) 0.0233(11) -0.0021(8) 0.0002(8) -0.0015(8)
C1 0.0217(12) 0.0196(12) 0.0242(13) 0.0046(10) -0.0004(10) 0.0004(9)
C2 0.0237(12) 0.0166(12) 0.0237(13) 0.0021(10) 0.0013(9) 0.0006(9)
N8 0.0352(13) 0.0174(10) 0.0239(13) -0.0009(9) -0.0044(11) -0.0002(9)

loop_
_atom_type_symbol
_atom_type_description
_atom_type_scat_dispersion_real
_atom_type_scat_dispersion_imag
_atom_type_scat_source
C C 0.0033 0.0016 'International Tables Vol C Tables 4.2.6.8 and 6.1.1.4'
N N 0.0061 0.0033 'International Tables Vol C Tables 4.2.6.8 and 6.1.1.4'
O O 0.0106 0.0060 'International Tables Vol C Tables 4.2.6.8 and 6.1.1.4'
H H 0.0000 0.0000 'International Tables Vol C Tables 4.2.6.8 and 6.1.1.4'

loop_
_geom_angle_atom_site_label_1
_geom_angle_atom_site_label_2
_geom_angle_atom_site_label_3
_geom_angle
N2 N1 C1 113.0(2)
N2 N1 N4 109.9(2)
C1 N1 N4 136.9(2)
N3 N2 N1 103.7(2)
N2 N3 C2 112.7(2)
N2 N3 N6 113.6(2)
C2 N3 N6 133.0(2)
N5 N4 N1 113.7(2)
O1 N5 O2 121.4(2)
O1 N5 N4 124.1(2)
O2 N5 N4 114.5(2)
N7 N6 N3 111.2(2)
O3 N7 O4 121.2(2)
O3 N7 N6 124.9(3)
O4 N7 N6 113.9(2)
N1 C1 C2 104.6(3)
N1 C1 H1 125(3)
C2 C1 H1 131(3)
N3 C2 C1 105.9(2)
N3 C2 H2 117(2)
C1 C2 H2 136(3)
H8B N8 H8A 119(5)
H8B N8 H8C 104(5)
H8A N8 H8C 116(5)
H8B N8 H8D 100(6)
H8A N8 H8D 111(6)
H8C N8 H8D 105(7)

loop_
_geom_bond_atom_site_label_1
_geom_bond_atom_site_label_2
_geom_bond_distance
O1 N5 1.259(3)
O2 N5 1.260(3)
O3 N7 1.246(3)
O4 N7 1.262(3)
N1 N2 1.331(3)
N1 C1 1.368(3)
N1 N4 1.402(3)
N2 N3 1.329(3)
N3 C2 1.358(3)
N3 N6 1.400(3)
N4 N5 1.316(3)
N6 N7 1.324(3)
C1 C2 1.374(4)
C1 H1 0.87(4)
C2 H2 0.93(4)
N8 H8B 0.87(4)
N8 H8A 0.82(4)
N8 H8C 0.84(4)
N8 H8D 0.89(4)

loop_
_geom_hbond_atom_site_label_D
_geom_hbond_atom_site_label_H
_geom_hbond_atom_site_label_A
_geom_hbond_distance_DH
_geom_hbond_distance_HA
_geom_hbond_distance_DA
_geom_hbond_angle_DHA
_geom_hbond_site_symmetry_A
N8 H8B O4 0.87(4) 2.39(7) 2.916(3) 119(6) 1_545
N8 H8B O2 0.87(4) 2.45(8) 2.946(3) 117(6) 3_534
N8 H8B O2 0.87(4) 2.32(7) 2.957(3) 130(7) 2_554
N8 H8A O3 0.82(4) 2.51(4) 3.116(3) 132(4) .
N8 H8A N6 0.82(4) 2.68(4) 3.219(4) 126(4) 1_545
N8 H8C O4 0.84(4) 2.35(5) 3.052(4) 142(6) 4_545
N8 H8C O1 0.84(4) 2.64(5) 3.167(4) 122(5) 3_544
N8 H8D O1 0.89(4) 2.26(6) 3.052(4) 148(7) 2_554
N8 H8D O4 0.89(4) 2.37(7) 2.879(3) 116(6) .

loop_
_geom_torsion_atom_site_label_1
_geom_torsion_atom_site_label_2
_geom_torsion_atom_site_label_3
_geom_torsion_atom_site_label_4
_geom_torsion
C1 N1 N2 N3 0.4(3)
N4 N1 N2 N3 175.6(2)
N1 N2 N3 C2 0.3(3)
N1 N2 N3 N6 172.0(2)
N2 N1 N4 N5 160.0(2)
C1 N1 N4 N5 -26.5(4)
N1 N4 N5 O1 3.2(4)
N1 N4 N5 O2 -176.3(2)
N2 N3 N6 N7 145.5(2)
C2 N3 N6 N7 -45.0(4)
N3 N6 N7 O3 2.2(4)
N3 N6 N7 O4 -178.6(2)
N2 N1 C1 C2 -0.9(3)
N4 N1 C1 C2 -174.2(3)
N2 N3 C2 C1 -0.9(3)
N6 N3 C2 C1 -170.5(3)
N1 C1 C2 N3 1.0(3)
